data_7242102
loop_
_publ_author_name
'Liu, Guocheng'
'Zhao, Jing'
'Liang, Shuang'
'Li, Yan'
'Chang, Zhihan'
'Wang, Xiuli'
'Chen, Baokuan'

_publ_section_title
;
 Ten polytorsional-amide-induced helical-based coordination polymers with
 difunctional electrochemical activities
;
_journal_issue 5
_journal_name_full CrystEngComm
_journal_page_first 1263
_journal_page_last 1271
_journal_paper_doi 10.1039/D0CE01754J
_journal_volume 23
_journal_year 2021
_chemical_formula_sum 'C38 H28 Cu N6 O10'
_chemical_formula_weight 792.20
_space_group_crystal_system monoclinic
_space_group_IT_number 15
_space_group_name_Hall '-C 2yc'
_space_group_name_H-M_alt 'C 1 2/c 1'
_atom_sites_solution_hydrogens difmap
_audit_creation_method SHELXL-2014/7
_audit_update_record
;
2020-12-01 deposited with the CCDC.	2021-01-07 downloaded from the CCDC.
;
_cell_angle_alpha 90
_cell_angle_beta 111.863(7)
_cell_angle_gamma 90
_cell_formula_units_Z 8
_cell_length_a 26.608(6)
_cell_length_b 13.302(2)
_cell_length_c 21.946(4)
_cell_measurement_reflns_used 1180
_cell_measurement_temperature 296(2)
_cell_measurement_theta_max 25.131
_cell_measurement_theta_min 1.649
_cell_volume 7209(2)
_computing_structure_refinement 'SHELXL-2014/7 (Sheldrick, 2014)'
_diffrn_ambient_temperature 293(2)
_diffrn_measured_fraction_theta_full 0.979
_diffrn_measured_fraction_theta_max 0.979
_diffrn_measurement_device_type 'Bruker P4'
_diffrn_measurement_method '\w scans'
_diffrn_radiation_type MoK\a
_diffrn_radiation_wavelength 0.71073
_diffrn_reflns_av_R_equivalents 0.0939
_diffrn_reflns_av_unetI/netI 0.1090
_diffrn_reflns_Laue_measured_fraction_full 0.979
_diffrn_reflns_Laue_measured_fraction_max 0.979
_diffrn_reflns_limit_h_max 31
_diffrn_reflns_limit_h_min -29
_diffrn_reflns_limit_k_max 15
_diffrn_reflns_limit_k_min -13
_diffrn_reflns_limit_l_max 26
_diffrn_reflns_limit_l_min -25
_diffrn_reflns_number 20019
_diffrn_reflns_point_group_measured_fraction_full 0.979
_diffrn_reflns_point_group_measured_fraction_max 0.979
_diffrn_reflns_theta_full 25.131
_diffrn_reflns_theta_max 25.131
_diffrn_reflns_theta_min 1.649
_exptl_absorpt_coefficient_mu 0.674
_exptl_crystal_colour blue
_exptl_crystal_density_diffrn 1.460
_exptl_crystal_description block
_exptl_crystal_F_000 3256
_exptl_crystal_size_max 0.150
_exptl_crystal_size_mid 0.130
_exptl_crystal_size_min 0.110
_refine_diff_density_max 0.340
_refine_diff_density_min -0.334
_refine_diff_density_rms 0.067
_refine_ls_extinction_method none
_refine_ls_goodness_of_fit_ref 0.926
_refine_ls_hydrogen_treatment constr
_refine_ls_matrix_type full
_refine_ls_number_parameters 496
_refine_ls_number_reflns 6312
_refine_ls_number_restraints 0
_refine_ls_restrained_S_all 0.926
_refine_ls_R_factor_all 0.1486
_refine_ls_R_factor_gt 0.0532
_refine_ls_shift/su_max 0.000
_refine_ls_shift/su_mean 0.000
_refine_ls_structure_factor_coef Fsqd
_refine_ls_weighting_details 'w=1/[\s^2^(Fo^2^)+(0.0635P)^2^] where P=(Fo^2^+2Fc^2^)/3'
_refine_ls_weighting_scheme calc
_refine_ls_wR_factor_gt 0.1125
_refine_ls_wR_factor_ref 0.1499
_reflns_Friedel_coverage 0.000
_reflns_number_gt 2883
_reflns_number_total 6312
_reflns_threshold_expression 'I > 2\s(I)'
_cod_data_source_file d0ce01754j2.cif
_cod_data_source_block 01_CCDC3
_cod_depositor_comments 'Adding full bibliography for 7242094--7242103.cif.'
_cod_original_sg_symbol_H-M 'C 2/c'
_cod_database_code 7242102
_shelx_shelxl_version_number 2014/7
_shelx_space_group_comment
;
The symmetry employed for this shelxl refinement is uniquely defined
by the following loop, which should always be used as a source of
symmetry information in preference to the above space-group names.
They are only intended as comments.
;
_shelx_estimated_absorpt_t_min 0.906
_shelx_estimated_absorpt_t_max 0.930

loop_
_space_group_symop_operation_xyz
'x, y, z'
'-x, y, -z+1/2'
'x+1/2, y+1/2, z'
'-x+1/2, y+1/2, -z+1/2'
'-x, -y, -z'
'x, -y, z-1/2'
'-x+1/2, -y+1/2, -z'
'x+1/2, -y+1/2, z-1/2'

loop_
_atom_site_label
_atom_site_type_symbol
_atom_site_fract_x
_atom_site_fract_y
_atom_site_fract_z
_atom_site_U_iso_or_equiv
_atom_site_adp_type
_atom_site_occupancy
_atom_site_site_symmetry_order
_atom_site_calc_flag
_atom_site_refinement_flags_posn
_atom_site_refinement_flags_adp
_atom_site_refinement_flags_occupancy
_atom_site_disorder_assembly
_atom_site_disorder_group
Cu1 Cu -0.05219(3) -0.08084(4) 0.65126(3) 0.0521(2) Uani 1 1 d . . . . .
C1 C 0.1462(2) 0.0545(4) 0.5782(2) 0.0599(14) Uani 1 1 d . . . . .
H1A H 0.1774 0.0188 0.6069 0.072 Uiso 1 1 d R U . . .
H1B H 0.1401 0.0350 0.5339 0.072 Uiso 1 1 d R U . . .
O1 O -0.03691(13) -0.2193(2) 0.64186(15) 0.0574(9) Uani 1 1 d . . . . .
N1 N 0.00924(17) -0.0390(3) 0.62440(19) 0.0520(11) Uani 1 1 d . . . . .
O2 O -0.06399(15) 0.0575(3) 0.66801(18) 0.0678(10) Uani 1 1 d . . . . .
N2 N 0.15788(16) 0.1605(3) 0.58697(19) 0.0566(11) Uani 1 1 d . . . . .
H2A H 0.1420 0.2010 0.5523 0.068 Uiso 1 1 d R U . . .
C3 C 0.1900(2) 0.2008(4) 0.6435(3) 0.0577(14) Uani 1 1 d . . . . .
N3 N 0.20382(16) 0.6900(3) 0.68404(19) 0.0591(12) Uani 1 1 d . . . . .
H3A H 0.2255 0.6623 0.7222 0.071 Uiso 1 1 d R U . . .
O3 O -0.09972(15) -0.2223(3) 0.54162(16) 0.0707(11) Uani 1 1 d . . . . .
O4 O -0.10845(16) 0.0702(3) 0.56103(19) 0.0789(12) Uani 1 1 d . . . . .
N4 N 0.09913(16) 0.8803(3) 0.79806(17) 0.0509(11) Uani 1 1 d . . . . .
O5 O 0.21248(15) 0.1493(3) 0.69289(17) 0.0778(12) Uani 1 1 d . . . . .
N5 N -0.0018(3) -0.6685(4) 0.5679(4) 0.116(2) Uani 1 1 d . . . . .
O6 O 0.1566(2) 0.6713(3) 0.57790(19) 0.1184(18) Uani 1 1 d . . . . .
N6 N -0.1348(4) 0.5139(5) 0.6590(4) 0.133(3) Uani 1 1 d . . . . .
O7 O -0.0232(2) -0.7139(4) 0.5172(3) 0.157(3) Uani 1 1 d . . . . .
O8 O 0.0326(3) -0.7042(4) 0.6168(4) 0.193(3) Uani 1 1 d . . . . .
O9 O -0.1664(4) 0.5610(5) 0.6166(4) 0.209(4) Uani 1 1 d . . . . .
C10 C 0.1908(2) 0.5235(4) 0.6388(2) 0.0544(14) Uani 1 1 d . . . . .
O10 O -0.1078(3) 0.5497(4) 0.7123(3) 0.168(3) Uani 1 1 d . . . . .
C11 C 0.22167(19) 0.3647(4) 0.6091(2) 0.0462(12) Uani 1 1 d . . . . .
C12 C 0.0975(2) 0.0235(4) 0.5932(2) 0.0485(13) Uani 1 1 d . . . . .
C13 C 0.16168(19) 0.8258(4) 0.7246(2) 0.0467(12) Uani 1 1 d . . . . .
C14 C -0.0482(2) -0.3694(4) 0.5820(2) 0.0494(13) Uani 1 1 d . . . . .
C18 C -0.0917(2) 0.1057(4) 0.6160(3) 0.0551(14) Uani 1 1 d . . . . .
C19 C 0.1825(2) 0.6347(4) 0.6311(3) 0.0657(16) Uani 1 1 d . . . . .
C20 C 0.0671(2) -0.0593(4) 0.5645(2) 0.0641(16) Uani 1 1 d . . . . .
H20A H 0.0765 -0.0972 0.5331 0.077 Uiso 1 1 d R U . . .
C21 C 0.1937(2) 0.3126(4) 0.6443(2) 0.0512(13) Uani 1 1 d . . . . .
C22 C 0.1687(2) 0.3658(4) 0.6774(3) 0.0706(16) Uani 1 1 d . . . . .
H22A H 0.1522 0.3311 0.7034 0.085 Uiso 1 1 d R U . . .
C23 C -0.1035(2) 0.2136(4) 0.6274(2) 0.0549(14) Uani 1 1 d . . . . .
C24 C 0.1678(2) 0.9173(4) 0.7552(2) 0.0592(14) Uani 1 1 d . . . . .
H24A H 0.1937 0.9642 0.7510 0.071 Uiso 1 1 d R U . . .
C27 C 0.2189(2) 0.4706(4) 0.6056(2) 0.0508(13) Uani 1 1 d . . . . .
C28 C 0.1945(2) 0.7970(4) 0.6845(2) 0.0632(15) Uani 1 1 d . . . . .
H28A H 0.1753 0.8171 0.6398 0.076 Uiso 1 1 d R U . . .
H28B H 0.2283 0.8327 0.7006 0.076 Uiso 1 1 d R U . . .
C29 C 0.1681(2) 0.4711(5) 0.6753(3) 0.0702(16) Uani 1 1 d . . . . .
H29A H 0.1505 0.5082 0.6992 0.084 Uiso 1 1 d R U . . .
C30 C -0.0638(2) -0.2628(4) 0.5871(3) 0.0505(13) Uani 1 1 d . . . . .
C31 C 0.0818(2) 0.0738(4) 0.6377(3) 0.0701(16) Uani 1 1 d . . . . .
H31A H 0.1012 0.1331 0.6585 0.084 Uiso 1 1 d R U . . .
C32 C -0.0806(2) 0.2564(4) 0.6881(2) 0.0795(19) Uani 1 1 d . . . . .
H32A H -0.0561 0.2173 0.7234 0.095 Uiso 1 1 d R U . . .
C33 C 0.1372(2) 0.9410(4) 0.7908(2) 0.0642(15) Uani 1 1 d . . . . .
H33A H 0.1433 1.0050 0.8125 0.077 Uiso 1 1 d R U . . .
C34 C 0.2529(2) 0.3107(4) 0.5791(3) 0.0656(16) Uani 1 1 d . . . . .
H34B H 0.2798 0.2748 0.6141 0.079 Uiso 1 1 d R U . . .
C35 C 0.0931(2) 0.7927(4) 0.7673(3) 0.0673(15) Uani 1 1 d . . . . .
H35A H 0.0663 0.7475 0.7712 0.081 Uiso 1 1 d R U . . .
C36 C -0.1468(3) 0.3689(5) 0.5864(3) 0.108(2) Uani 1 1 d . . . . .
H36A H -0.1683 0.4112 0.5508 0.129 Uiso 1 1 d R U . . .
C37 C -0.0608(3) -0.5261(5) 0.5229(3) 0.0830(19) Uani 1 1 d . . . . .
H37A H -0.0792 -0.5667 0.4849 0.100 Uiso 1 1 d R U . . .
C38 C -0.1247(3) 0.4083(4) 0.6475(3) 0.0823(19) Uani 1 1 d . . . . .
C39 C -0.1361(3) 0.2706(4) 0.5761(3) 0.0854(19) Uani 1 1 d . . . . .
H39A H -0.1515 0.2416 0.5330 0.102 Uiso 1 1 d R U . . .
C40 C 0.0244(2) -0.0882(4) 0.5806(2) 0.0667(16) Uani 1 1 d . . . . .
H40A H 0.0041 -0.1466 0.5595 0.080 Uiso 1 1 d R U . . .
C41 C 0.2465(2) 0.5209(5) 0.5710(3) 0.0730(17) Uani 1 1 d . . . . .
H41A H 0.2452 0.5930 0.5692 0.088 Uiso 1 1 d R U . . .
C42 C -0.0053(2) -0.4128(4) 0.6311(3) 0.0743(17) Uani 1 1 d . . . . .
H42A H 0.0138 -0.3747 0.6700 0.089 Uiso 1 1 d R U . . .
C43 C 0.1228(2) 0.7642(4) 0.7309(3) 0.0726(17) Uani 1 1 d . . . . .
H43A H 0.1163 0.7003 0.7091 0.087 Uiso 1 1 d R U . . .
C44 C -0.0758(2) -0.4275(4) 0.5281(3) 0.0718(16) Uani 1 1 d . . . . .
H44A H -0.1063 -0.3991 0.4933 0.086 Uiso 1 1 d R U . . .
C46 C -0.0179(3) -0.5629(4) 0.5723(4) 0.0765(18) Uani 1 1 d . . . . .
C47 C 0.0385(2) 0.0409(4) 0.6514(3) 0.0668(16) Uani 1 1 d . . . . .
H47A H 0.0290 0.0772 0.6834 0.080 Uiso 1 1 d R U . . .
C48 C 0.0102(3) -0.5094(5) 0.6257(3) 0.093(2) Uani 1 1 d . . . . .
H48A H 0.0411 -0.5386 0.6594 0.112 Uiso 1 1 d R U . . .
C53 C -0.0910(3) 0.3551(5) 0.6981(3) 0.095(2) Uani 1 1 d . . . . .
H53A H -0.0749 0.3852 0.7407 0.114 Uiso 1 1 d R U . . .
C55 C 0.2758(3) 0.4703(6) 0.5431(3) 0.092(2) Uani 1 1 d . . . . .
H55A H 0.2927 0.5053 0.5175 0.110 Uiso 1 1 d R U . . .
C56 C 0.2803(3) 0.3650(6) 0.5486(3) 0.086(2) Uani 1 1 d . . . . .
H56A H 0.3030 0.3307 0.5301 0.103 Uiso 1 1 d R U . . .

loop_
_atom_site_aniso_label
_atom_site_aniso_U_11
_atom_site_aniso_U_22
_atom_site_aniso_U_33
_atom_site_aniso_U_23
_atom_site_aniso_U_13
_atom_site_aniso_U_12
Cu1 0.0719(5) 0.0373(4) 0.0475(4) -0.0008(3) 0.0227(3) 0.0034(3)
C1 0.068(4) 0.047(4) 0.063(3) -0.007(3) 0.022(3) -0.001(3)
O1 0.077(3) 0.039(2) 0.055(2) -0.0047(17) 0.023(2) 0.0044(18)
N1 0.075(3) 0.030(2) 0.053(2) -0.005(2) 0.027(2) 0.002(2)
O2 0.098(3) 0.045(2) 0.075(2) 0.0075(19) 0.050(2) 0.011(2)
N2 0.074(3) 0.042(3) 0.044(2) 0.003(2) 0.011(2) -0.006(2)
C3 0.063(4) 0.052(4) 0.052(3) 0.004(3) 0.015(3) 0.001(3)
N3 0.073(3) 0.048(3) 0.050(3) 0.001(2) 0.016(2) 0.013(2)
O3 0.082(3) 0.056(3) 0.061(2) 0.007(2) 0.012(2) 0.021(2)
O4 0.098(3) 0.060(3) 0.078(3) -0.027(2) 0.031(2) -0.009(2)
N4 0.069(3) 0.037(3) 0.048(2) -0.004(2) 0.022(2) -0.002(2)
O5 0.090(3) 0.060(3) 0.058(2) 0.007(2) -0.003(2) -0.001(2)
N5 0.101(5) 0.047(4) 0.195(8) -0.012(5) 0.050(5) 0.015(4)
O6 0.171(5) 0.065(3) 0.063(3) -0.001(2) -0.022(3) 0.009(3)
N6 0.237(9) 0.056(5) 0.136(7) 0.002(4) 0.103(7) 0.036(5)
O7 0.163(6) 0.073(4) 0.231(7) -0.071(4) 0.069(5) 0.000(3)
O8 0.165(6) 0.057(4) 0.291(9) -0.009(5) 0.010(6) 0.053(4)
O9 0.310(10) 0.090(5) 0.203(7) 0.018(5) 0.070(7) 0.112(6)
C10 0.062(4) 0.048(4) 0.050(3) -0.005(3) 0.017(3) -0.003(3)
O10 0.329(10) 0.065(4) 0.156(5) -0.025(4) 0.142(6) 0.008(4)
C11 0.044(3) 0.053(4) 0.043(3) -0.009(3) 0.018(3) -0.002(3)
C12 0.060(4) 0.040(3) 0.039(3) 0.001(2) 0.011(3) 0.004(3)
C13 0.055(3) 0.040(3) 0.043(3) 0.003(2) 0.017(3) -0.001(3)
C14 0.057(3) 0.036(3) 0.049(3) -0.005(3) 0.013(3) 0.000(3)
C18 0.068(4) 0.044(4) 0.066(4) -0.006(3) 0.039(3) -0.008(3)
C19 0.084(5) 0.051(4) 0.050(3) -0.007(3) 0.011(3) 0.007(3)
C20 0.100(5) 0.049(4) 0.056(3) -0.017(3) 0.044(3) -0.017(3)
C21 0.052(3) 0.044(3) 0.052(3) -0.002(3) 0.013(3) 0.003(3)
C22 0.086(5) 0.055(4) 0.089(4) 0.005(3) 0.054(4) 0.004(3)
C23 0.078(4) 0.037(3) 0.058(3) -0.006(3) 0.035(3) -0.002(3)
C24 0.065(4) 0.049(3) 0.067(3) -0.012(3) 0.030(3) -0.011(3)
C27 0.057(4) 0.052(4) 0.043(3) -0.004(3) 0.018(3) -0.008(3)
C28 0.080(4) 0.047(4) 0.064(3) -0.007(3) 0.029(3) 0.001(3)
C29 0.082(4) 0.067(4) 0.073(4) -0.002(3) 0.043(3) 0.012(4)
C30 0.057(4) 0.045(3) 0.052(3) 0.001(3) 0.023(3) 0.001(3)
C31 0.072(4) 0.051(4) 0.087(4) -0.029(3) 0.031(3) -0.014(3)
C32 0.128(6) 0.060(4) 0.052(3) 0.001(3) 0.035(4) 0.021(4)
C33 0.080(4) 0.051(4) 0.063(3) -0.016(3) 0.029(3) -0.015(3)
C34 0.050(4) 0.082(5) 0.061(3) -0.013(3) 0.016(3) -0.007(3)
C35 0.087(4) 0.042(4) 0.083(4) -0.012(3) 0.044(4) -0.020(3)
C36 0.149(7) 0.067(5) 0.081(5) 0.008(4) 0.012(5) 0.039(5)
C37 0.084(5) 0.058(4) 0.089(4) -0.031(4) 0.010(4) -0.001(4)
C38 0.139(6) 0.039(4) 0.086(5) 0.007(4) 0.062(5) 0.024(4)
C39 0.127(6) 0.053(4) 0.059(4) -0.004(3) 0.015(4) 0.015(4)
C40 0.094(5) 0.052(4) 0.063(3) -0.015(3) 0.040(3) -0.022(3)
C41 0.085(5) 0.070(4) 0.067(4) -0.012(3) 0.033(4) -0.023(4)
C42 0.077(4) 0.051(4) 0.069(4) -0.009(3) -0.002(3) 0.010(3)
C43 0.105(5) 0.043(4) 0.089(4) -0.023(3) 0.058(4) -0.015(3)
C44 0.079(4) 0.054(4) 0.062(3) -0.012(3) 0.003(3) 0.008(3)
C46 0.062(4) 0.046(4) 0.116(5) -0.016(4) 0.028(4) 0.008(3)
C47 0.081(4) 0.049(4) 0.077(4) -0.026(3) 0.038(3) -0.007(3)
C48 0.084(5) 0.049(4) 0.114(5) 0.002(4) 0.000(4) 0.017(4)
C53 0.175(7) 0.049(4) 0.071(4) -0.012(4) 0.057(5) 0.011(4)
C55 0.096(5) 0.107(6) 0.091(5) -0.019(5) 0.056(4) -0.042(5)
C56 0.083(5) 0.092(6) 0.099(5) -0.035(4) 0.055(4) -0.021(4)

loop_
_atom_type_symbol
_atom_type_description
_atom_type_scat_dispersion_real
_atom_type_scat_dispersion_imag
_atom_type_scat_source
C C 0.0033 0.0016 'International Tables Vol C Tables 4.2.6.8 and 6.1.1.4'
H H 0.0000 0.0000 'International Tables Vol C Tables 4.2.6.8 and 6.1.1.4'
N N 0.0061 0.0033 'International Tables Vol C Tables 4.2.6.8 and 6.1.1.4'
O O 0.0106 0.0060 'International Tables Vol C Tables 4.2.6.8 and 6.1.1.4'
Cu Cu 0.3201 1.2651 'International Tables Vol C Tables 4.2.6.8 and 6.1.1.4'

loop_
_geom_angle_atom_site_label_1
_geom_angle_atom_site_label_2
_geom_angle_atom_site_label_3
_geom_angle
_geom_angle_site_symmetry_1
_geom_angle_site_symmetry_3
_geom_angle_publ_flag
O1 Cu1 O2 175.44(16) . . ?
O1 Cu1 N1 90.33(15) . . ?
O2 Cu1 N1 90.00(15) . . ?
O1 Cu1 N4 90.75(15) . 2_546 ?
O2 Cu1 N4 87.77(15) . 2_546 ?
N1 Cu1 N4 165.11(16) . 2_546 ?
N2 C1 C12 113.5(4) . . ?
C30 O1 Cu1 117.9(3) . . ?
C47 N1 C40 115.5(5) . . ?
C47 N1 Cu1 119.9(4) . . ?
C40 N1 Cu1 124.6(4) . . ?
C18 O2 Cu1 112.9(3) . . ?
C3 N2 C1 123.4(4) . . ?
O5 C3 N2 122.0(5) . . ?
O5 C3 C21 122.4(5) . . ?
N2 C3 C21 115.5(5) . . ?
C19 N3 C28 122.6(4) . . ?
C35 N4 C33 114.8(4) . . ?
C35 N4 Cu1 121.4(4) . 2_566 ?
C33 N4 Cu1 123.8(3) . 2_566 ?
O7 N5 O8 124.1(7) . . ?
O7 N5 C46 119.0(7) . . ?
O8 N5 C46 116.9(7) . . ?
O9 N6 O10 122.9(8) . . ?
O9 N6 C38 119.8(8) . . ?
O10 N6 C38 117.3(8) . . ?
C29 C10 C27 119.0(5) . . ?
C29 C10 C19 119.7(5) . . ?
C27 C10 C19 121.2(5) . . ?
C27 C11 C34 120.2(5) . . ?
C27 C11 C21 119.0(4) . . ?
C34 C11 C21 120.8(5) . . ?
C31 C12 C20 115.7(5) . . ?
C31 C12 C1 122.4(5) . . ?
C20 C12 C1 121.8(5) . . ?
C43 C13 C24 116.0(5) . . ?
C43 C13 C28 122.3(5) . . ?
C24 C13 C28 121.7(5) . . ?
C42 C14 C44 117.4(5) . . ?
C42 C14 C30 121.0(5) . . ?
C44 C14 C30 121.6(5) . . ?
O4 C18 O2 124.7(5) . . ?
O4 C18 C23 120.8(5) . . ?
O2 C18 C23 114.5(5) . . ?
O6 C19 N3 122.0(5) . . ?
O6 C19 C10 120.8(5) . . ?
N3 C19 C10 117.2(5) . . ?
C40 C20 C12 120.9(5) . . ?
C22 C21 C11 119.5(5) . . ?
C22 C21 C3 119.0(5) . . ?
C11 C21 C3 121.4(5) . . ?
C21 C22 C29 120.5(5) . . ?
C39 C23 C32 119.2(5) . . ?
C39 C23 C18 119.9(5) . . ?
C32 C23 C18 120.8(5) . . ?
C33 C24 C13 120.0(5) . . ?
C41 C27 C10 121.7(5) . . ?
C41 C27 C11 118.5(5) . . ?
C10 C27 C11 119.7(5) . . ?
N3 C28 C13 113.2(4) . . ?
C10 C29 C22 121.9(5) . . ?
O3 C30 O1 124.0(5) . . ?
O3 C30 C14 120.9(5) . . ?
O1 C30 C14 115.1(5) . . ?
C47 C31 C12 120.4(5) . . ?
C23 C32 C53 120.6(6) . . ?
N4 C33 C24 124.5(5) . . ?
C56 C34 C11 117.9(6) . . ?
N4 C35 C43 123.6(5) . . ?
C38 C36 C39 119.4(6) . . ?
C46 C37 C44 117.6(5) . . ?
C53 C38 C36 121.7(6) . . ?
C53 C38 N6 118.1(7) . . ?
C36 C38 N6 120.0(7) . . ?
C23 C39 C36 119.9(5) . . ?
N1 C40 C20 123.2(5) . . ?
C55 C41 C27 121.2(6) . . ?
C48 C42 C14 121.1(5) . . ?
C13 C43 C35 121.1(5) . . ?
C14 C44 C37 121.6(5) . . ?
C48 C46 C37 123.0(6) . . ?
C48 C46 N5 118.7(7) . . ?
C37 C46 N5 118.3(6) . . ?
N1 C47 C31 124.3(5) . . ?
C46 C48 C42 119.2(6) . . ?
C38 C53 C32 119.0(6) . . ?
C41 C55 C56 120.4(6) . . ?
C34 C56 C55 121.7(6) . . ?

loop_
_geom_bond_atom_site_label_1
_geom_bond_atom_site_label_2
_geom_bond_distance
_geom_bond_site_symmetry_2
_geom_bond_publ_flag
Cu1 O1 1.913(3) . ?
Cu1 O2 1.925(3) . ?
Cu1 N1 2.011(4) . ?
Cu1 N4 2.025(4) 2_546 ?
C1 N2 1.441(6) . ?
C1 C12 1.508(6) . ?
O1 C30 1.286(5) . ?
N1 C47 1.320(6) . ?
N1 C40 1.343(6) . ?
O2 C18 1.278(6) . ?
N2 C3 1.330(6) . ?
C3 O5 1.232(5) . ?
C3 C21 1.490(7) . ?
N3 C19 1.312(6) . ?
N3 C28 1.445(6) . ?
O3 C30 1.220(5) . ?
O4 C18 1.214(5) . ?
N4 C35 1.327(6) . ?
N4 C33 1.349(6) . ?
N4 Cu1 2.024(4) 2_566 ?
N5 O7 1.206(7) . ?
N5 O8 1.218(8) . ?
N5 C46 1.483(7) . ?
O6 C19 1.215(6) . ?
N6 O9 1.175(8) . ?
N6 O10 1.219(8) . ?
N6 C38 1.469(8) . ?
C10 C29 1.360(7) . ?
C10 C27 1.411(6) . ?
C10 C19 1.496(7) . ?
C11 C27 1.412(6) . ?
C11 C34 1.431(6) . ?
C11 C21 1.434(6) . ?
C12 C31 1.371(6) . ?
C12 C20 1.373(6) . ?
C13 C43 1.367(6) . ?
C13 C24 1.370(6) . ?
C13 C28 1.503(6) . ?
C14 C42 1.372(6) . ?
C14 C44 1.374(6) . ?
C14 C30 1.493(6) . ?
C18 C23 1.511(6) . ?
C20 C40 1.364(7) . ?
C21 C22 1.353(6) . ?
C22 C29 1.401(7) . ?
C23 C39 1.366(7) . ?
C23 C32 1.367(6) . ?
C24 C33 1.358(6) . ?
C27 C41 1.406(7) . ?
C31 C47 1.368(7) . ?
C32 C53 1.375(7) . ?
C34 C56 1.365(7) . ?
C35 C43 1.368(6) . ?
C36 C38 1.353(8) . ?
C36 C39 1.374(7) . ?
C37 C46 1.339(7) . ?
C37 C44 1.389(7) . ?
C38 C53 1.341(8) . ?
C41 C55 1.340(8) . ?
C42 C48 1.367(7) . ?
C46 C48 1.336(8) . ?
C55 C56 1.406(8) . ?
